data_4022771
loop_
_publ_author_name
'Vishwakarma Singh'
'G. D. Praveena'
'Kapil Karki'
'Shaikh M. Mobin'

_publ_section_title
;
 Cycloaddition of Cyclohexa-2,4-dienones, Ring-Closing Metathesis,
 and Photochemical Reactions: A Common Stereoselective Approach to
 Duprezianane, Polyquinane and Sterpurane Frameworks
;
_journal_name_full 'Journal of Organic Chemistry'
_journal_page_first 2058
_journal_page_last 2067
_journal_paper_doi 10.1021/jo062416m
_journal_volume 72
_journal_year 2007
_chemical_formula_sum 'C26 H27 O4'
_chemical_formula_weight 403.48
_chemical_name_common
;
 11-Methyl-8-spiroepoxy-tricyclo[5.2.2.01,5]undec-3,10-dien-9-one
;
_space_group_IT_number 14
_symmetry_cell_setting monoclinic
_symmetry_space_group_name_Hall '-P 2ybc'
_symmetry_space_group_name_H-M 'P 1 21/c 1'
_atom_sites_solution_hydrogens geom
_atom_sites_solution_primary direct
_atom_sites_solution_secondary difmap
_audit_creation_method SHELXL-97
_cell_angle_alpha 90.00
_cell_angle_beta 91.167(7)
_cell_angle_gamma 90.00
_cell_formula_units_Z 4
_cell_length_a 8.4250(6)
_cell_length_b 12.5710(10)
_cell_length_c 20.3350(19)
_cell_measurement_reflns_used 25
_cell_measurement_temperature 293(2)
_cell_measurement_theta_max 11.8200
_cell_measurement_theta_min 5.2800
_cell_volume 2153.2(3)
_computing_cell_refinement 'Argus (Nonius, MACH3 software)'
_computing_data_collection 'Argus (Nonius, MACH3 software)'
_computing_data_reduction 'Maxus (Nonius software)'
_computing_molecular_graphics Ortep
_computing_publication_material Shelx97
_computing_structure_refinement 'SHELXL-97 (Sheldrick, 1997)'
_computing_structure_solution 'SHELXS-97 (Sheldrick, 1990)'
_diffrn_ambient_temperature 293(2)
_diffrn_measured_fraction_theta_full 0.941
_diffrn_measured_fraction_theta_max 0.941
_diffrn_measurement_device_type 'Nonius MACH3'
_diffrn_measurement_method \w/q-scan
_diffrn_radiation_monochromator graphite
_diffrn_radiation_source 'fine-focus sealed tube'
_diffrn_radiation_type MoK\a
_diffrn_radiation_wavelength 0.71073
_diffrn_reflns_av_R_equivalents 0.1232
_diffrn_reflns_av_sigmaI/netI 0.3613
_diffrn_reflns_limit_h_max 10
_diffrn_reflns_limit_h_min -10
_diffrn_reflns_limit_k_max 14
_diffrn_reflns_limit_k_min 0
_diffrn_reflns_limit_l_max 0
_diffrn_reflns_limit_l_min -24
_diffrn_reflns_number 3836
_diffrn_reflns_theta_full 25.00
_diffrn_reflns_theta_max 25.00
_diffrn_reflns_theta_min 2.00
_diffrn_standards_decay_% <3%
_diffrn_standards_interval_time 3600
_diffrn_standards_number 3
_exptl_absorpt_coefficient_mu 0.083
_exptl_absorpt_correction_T_max 0.9796
_exptl_absorpt_correction_T_min 0.9716
_exptl_absorpt_correction_type psi-scan
_exptl_crystal_colour colourless
_exptl_crystal_density_diffrn 1.245
_exptl_crystal_density_method 'not measured'
_exptl_crystal_description block
_exptl_crystal_F_000 860
_exptl_crystal_size_max 0.35
_exptl_crystal_size_mid 0.30
_exptl_crystal_size_min 0.25
_refine_diff_density_max 0.175
_refine_diff_density_min -0.215
_refine_diff_density_rms 0.047
_refine_ls_extinction_method none
_refine_ls_goodness_of_fit_ref 0.911
_refine_ls_hydrogen_treatment mixed
_refine_ls_matrix_type full
_refine_ls_number_parameters 371
_refine_ls_number_reflns 3727
_refine_ls_number_restraints 0
_refine_ls_restrained_S_all 0.911
_refine_ls_R_factor_all 0.3346
_refine_ls_R_factor_gt 0.0666
_refine_ls_shift/su_max 0.000
_refine_ls_shift/su_mean 0.000
_refine_ls_structure_factor_coef Fsqd
_refine_ls_weighting_details 'w=1/[\s^2^(Fo^2^)+(0.0428P)^2^+0.0000P] where P=(Fo^2^+2Fc^2^)/3'
_refine_ls_weighting_scheme calc
_refine_ls_wR_factor_gt 0.1012
_refine_ls_wR_factor_ref 0.1500
_reflns_number_gt 1088
_reflns_number_total 3727
_reflns_threshold_expression >2sigma(I)
_cod_data_source_file jo062416msi20061127_041921.cif
_cod_data_source_block compound8A
_cod_depositor_comments
;
The following automatic conversions were performed:
'_symmetry_cell_setting' value 'Monoclinic' changed to 'monoclinic'
according to '/home/saulius/struct/CIF-dictionaries/cif_core.dic'
dictionary named 'cif_core.dic' version 2.4.1 from
2010-06-29.

'_exptl_absorpt_correction_type' value 'Psi-scan' changed to
'psi-scan' according to
'/home/saulius/struct/CIF-dictionaries/cif_core.dic' dictionary named
'cif_core.dic' version 2.4.1 from 2010-06-29.

Automatic conversion script
Id: cif_fix_enum 1527 2010-12-29 10:47:43Z saulius 

The following automatic conversions were performed:

'_refine_ls_weighting_scheme' value 'calc
w=1/[\s^2^(Fo^2^)+(0.0428P)^2^+0.0000P] where P=(Fo^2^+2Fc^2^)/3' was
changed to 'calc'. New tag '_refine_ls_weighting_details' was
created. The value of the new tag was set to
'w=1/[\s^2^(Fo^2^)+(0.0428P)^2^+0.0000P] where P=(Fo^2^+2Fc^2^)/3'.

Automatic conversion script
Id: cif_fix_values 3143 2015-03-26 13:38:13Z robertas 
;
_cod_original_sg_symbol_H-M 'P 21/c'
_cod_database_code 4022771

loop_
_symmetry_equiv_pos_as_xyz
'x, y, z'
'-x, y+1/2, -z+1/2'
'-x, -y, -z'
'x, -y-1/2, z-1/2'

loop_
_atom_site_label
_atom_site_type_symbol
_atom_site_fract_x
_atom_site_fract_y
_atom_site_fract_z
_atom_site_U_iso_or_equiv
_atom_site_adp_type
_atom_site_occupancy
_atom_site_calc_flag
_atom_site_refinement_flags
O1 O 0.1053(4) 0.8221(3) 0.62888(19) 0.0656(13) Uani 1 d .
O2 O 0.2584(5) 0.6584(3) 0.55057(18) 0.0669(13) Uani 1 d .
O3 O 0.3947(4) 0.3821(3) 0.8658(2) 0.0662(13) Uani 1 d .
O4 O 0.2481(5) 0.5461(3) 0.94532(19) 0.0727(14) Uani 1 d .
C1 C 0.0184(9) 0.8299(5) 0.5667(3) 0.0637(19) Uani 1 d .
C2 C 0.0268(6) 0.7275(5) 0.6031(3) 0.0424(15) Uani 1 d .
C3 C -0.1127(7) 0.6855(5) 0.6415(3) 0.0498(17) Uani 1 d .
C4 C -0.0476(8) 0.6323(6) 0.7046(3) 0.059(2) Uani 1 d .
C5 C 0.0911(7) 0.5607(5) 0.6870(3) 0.0464(16) Uani 1 d .
C6 C 0.1077(7) 0.4508(6) 0.7151(4) 0.0655(19) Uani 1 d .
C7 C 0.1716(8) 0.3855(6) 0.6716(4) 0.071(2) Uani 1 d .
C8 C 0.1955(8) 0.4387(5) 0.6067(4) 0.0572(19) Uani 1 d .
C9 C 0.0891(6) 0.5368(4) 0.6115(2) 0.0414(15) Uani 1 d .
C10 C 0.1414(7) 0.6418(5) 0.5832(3) 0.0430(16) Uani 1 d .
C11 C -0.0766(6) 0.5203(5) 0.5856(3) 0.0423(16) Uani 1 d .
C12 C -0.1808(6) 0.5962(5) 0.5988(3) 0.0459(16) Uani 1 d .
C13 C -0.3551(10) 0.5985(9) 0.5816(5) 0.089(3) Uani 1 d .
C14 C 0.4913(9) 0.3799(5) 0.9252(3) 0.0603(19) Uani 1 d .
C15 C 0.4716(6) 0.4777(5) 0.8872(3) 0.0431(15) Uani 1 d .
C16 C 0.6004(7) 0.5227(5) 0.8458(3) 0.0466(17) Uani 1 d .
C17 C 0.5285(8) 0.5763(6) 0.7828(3) 0.0556(19) Uani 1 d .
C18 C 0.3937(7) 0.6458(5) 0.8043(3) 0.0493(16) Uani 1 d .
C19 C 0.3704(7) 0.7572(5) 0.7790(3) 0.0679(19) Uani 1 d .
H19 H 0.3906 0.7781 0.7361 0.082 Uiso 1 calc R
C20 C 0.3179(8) 0.8216(6) 0.8248(4) 0.086(2) Uani 1 d .
H20 H 0.2955 0.8932 0.8178 0.103 Uiso 1 calc R
C21 C 0.2984(9) 0.7665(6) 0.8893(4) 0.063(2) Uani 1 d .
C22 C 0.4037(6) 0.6678(5) 0.8802(3) 0.0403(15) Uani 1 d .
C23 C 0.3586(7) 0.5626(5) 0.9104(3) 0.0474(16) Uani 1 d .
C24 C 0.5736(7) 0.6854(5) 0.9010(3) 0.0463(16) Uani 1 d .
C25 C 0.6771(7) 0.6111(5) 0.8844(3) 0.0453(15) Uani 1 d .
C26 C 0.8509(9) 0.6091(7) 0.9017(5) 0.070(2) Uani 1 d .
H21A H 0.332(6) 0.806(4) 0.936(3) 0.09(2) Uiso 1 d .
H8A H 0.301(6) 0.461(4) 0.601(2) 0.06(2) Uiso 1 d .
H8 H 0.172(5) 0.394(4) 0.563(2) 0.07(2) Uiso 1 d .
H14 H 0.414(4) 0.373(3) 0.9676(18) 0.028(12) Uiso 1 d .
H21 H 0.184(5) 0.749(4) 0.896(2) 0.063(18) Uiso 1 d .
H26B H 0.892(6) 0.542(4) 0.928(2) 0.077(19) Uiso 1 d .
H1A H -0.098(6) 0.875(4) 0.567(2) 0.078(18) Uiso 1 d .
H1 H 0.098(6) 0.829(4) 0.524(3) 0.10(2) Uiso 1 d .
H16 H 0.670(4) 0.471(3) 0.8363(16) 0.008(11) Uiso 1 d .
H17 H 0.496(5) 0.519(3) 0.757(2) 0.034(15) Uiso 1 d .
H7 H 0.203(5) 0.313(4) 0.679(2) 0.063(19) Uiso 1 d .
H13A H -0.372(6) 0.647(4) 0.553(2) 0.06(2) Uiso 1 d .
H5 H 0.198(5) 0.602(3) 0.696(2) 0.048(16) Uiso 1 d .
H6 H 0.086(6) 0.438(5) 0.765(3) 0.11(2) Uiso 1 d .
H11 H -0.099(7) 0.452(5) 0.552(3) 0.13(2) Uiso 1 d .
H26 H 0.873(6) 0.671(5) 0.927(3) 0.09(3) Uiso 1 d .
H13 H -0.381(8) 0.547(5) 0.562(3) 0.08(3) Uiso 1 d .
H14A H 0.606(7) 0.340(5) 0.922(3) 0.10(2) Uiso 1 d .
H24 H 0.599(4) 0.751(3) 0.9280(18) 0.031(13) Uiso 1 d .
H4A H -0.126(5) 0.600(4) 0.726(2) 0.039(17) Uiso 1 d .
H18 H 0.283(5) 0.606(4) 0.802(2) 0.058(16) Uiso 1 d .
H17A H 0.630(7) 0.624(5) 0.760(3) 0.12(2) Uiso 1 d .
H3 H -0.192(6) 0.749(5) 0.647(2) 0.10(2) Uiso 1 d .
H4 H -0.008(6) 0.688(4) 0.739(3) 0.10(2) Uiso 1 d .
H26A H 0.920(7) 0.604(6) 0.857(3) 0.15(3) Uiso 1 d .

loop_
_atom_site_aniso_label
_atom_site_aniso_U_11
_atom_site_aniso_U_22
_atom_site_aniso_U_33
_atom_site_aniso_U_23
_atom_site_aniso_U_13
_atom_site_aniso_U_12
O1 0.070(3) 0.046(3) 0.080(3) -0.008(2) -0.010(2) -0.010(2)
O2 0.060(3) 0.064(3) 0.078(3) 0.007(3) 0.024(2) -0.005(3)
O3 0.076(3) 0.047(3) 0.075(3) -0.009(2) -0.004(2) -0.016(3)
O4 0.062(3) 0.067(3) 0.090(3) 0.009(3) 0.037(2) -0.001(3)
C1 0.066(5) 0.050(5) 0.074(5) 0.001(4) -0.011(4) 0.004(4)
C2 0.044(4) 0.026(4) 0.058(4) -0.011(3) -0.007(3) -0.001(3)
C3 0.047(4) 0.051(5) 0.052(4) 0.002(4) 0.004(3) 0.007(4)
C4 0.059(5) 0.065(5) 0.053(5) -0.004(4) 0.019(4) 0.002(4)
C5 0.049(4) 0.046(4) 0.044(4) 0.006(3) 0.001(3) 0.007(4)
C6 0.076(5) 0.062(6) 0.059(5) 0.006(4) 0.009(4) 0.007(4)
C7 0.078(5) 0.054(6) 0.082(6) 0.017(5) 0.005(4) 0.024(4)
C8 0.056(5) 0.047(5) 0.069(5) 0.006(4) 0.006(4) 0.011(4)
C9 0.049(4) 0.034(4) 0.041(4) 0.000(3) 0.005(3) 0.009(3)
C10 0.036(4) 0.050(5) 0.043(4) -0.002(3) -0.004(3) 0.002(4)
C11 0.033(4) 0.048(4) 0.046(4) 0.006(3) -0.004(3) -0.008(3)
C12 0.033(4) 0.052(4) 0.053(4) 0.016(3) 0.000(3) -0.004(3)
C13 0.055(5) 0.084(8) 0.127(8) 0.022(8) -0.040(5) -0.007(6)
C14 0.071(5) 0.045(5) 0.066(5) 0.007(4) 0.011(4) -0.015(4)
C15 0.041(4) 0.041(4) 0.047(4) -0.005(3) 0.004(3) -0.009(3)
C16 0.038(4) 0.039(4) 0.063(4) -0.003(4) 0.004(3) 0.014(4)
C17 0.069(5) 0.051(5) 0.047(4) -0.007(4) 0.003(4) 0.004(4)
C18 0.052(4) 0.049(5) 0.048(4) 0.002(3) 0.002(3) -0.002(4)
C19 0.086(5) 0.059(5) 0.059(5) 0.024(4) -0.006(4) 0.012(4)
C20 0.104(6) 0.050(5) 0.105(7) 0.007(5) 0.011(5) 0.016(4)
C21 0.064(5) 0.060(5) 0.067(5) 0.005(5) 0.020(4) 0.007(4)
C22 0.034(4) 0.044(4) 0.043(4) -0.004(3) 0.005(3) -0.003(3)
C23 0.046(4) 0.046(5) 0.051(4) -0.007(4) 0.003(3) -0.009(4)
C24 0.062(5) 0.034(4) 0.043(4) -0.006(3) 0.003(3) -0.013(4)
C25 0.043(4) 0.045(4) 0.048(4) 0.010(3) -0.001(3) -0.014(3)
C26 0.048(5) 0.064(6) 0.097(7) 0.024(6) -0.025(5) -0.005(5)

loop_
_atom_type_symbol
_atom_type_description
_atom_type_scat_dispersion_real
_atom_type_scat_dispersion_imag
_atom_type_scat_source
C C 0.0033 0.0016 'International Tables Vol C Tables 4.2.6.8 and 6.1.1.4'
H H 0.0000 0.0000 'International Tables Vol C Tables 4.2.6.8 and 6.1.1.4'
O O 0.0106 0.0060 'International Tables Vol C Tables 4.2.6.8 and 6.1.1.4'

loop_
_geom_angle_atom_site_label_1
_geom_angle_atom_site_label_2
_geom_angle_atom_site_label_3
_geom_angle
C1 O1 C2 61.5(3)
C15 O3 C14 61.1(3)
O1 C1 C2 59.3(3)
O1 C1 H1A 116(2)
C2 C1 H1A 117(3)
O1 C1 H1 112(3)
C2 C1 H1 111(3)
H1A C1 H1 124(4)
O1 C2 C1 59.2(3)
O1 C2 C10 113.1(4)
C1 C2 C10 120.7(5)
O1 C2 C3 116.7(4)
C1 C2 C3 121.9(5)
C10 C2 C3 113.3(5)
C2 C3 C12 104.4(5)
C2 C3 C4 108.3(5)
C12 C3 C4 106.2(5)
C2 C3 H3 107(3)
C12 C3 H3 113(3)
C4 C3 H3 118(3)
C5 C4 C3 108.9(5)
C5 C4 H4A 115(3)
C3 C4 H4A 111(3)
C5 C4 H4 108(3)
C3 C4 H4 112(3)
H4A C4 H4 102(4)
C6 C5 C4 121.3(6)
C6 C5 C9 101.4(5)
C4 C5 C9 110.6(5)
C6 C5 H5 108(2)
C4 C5 H5 109(2)
C9 C5 H5 105(2)
C7 C6 C5 110.5(6)
C7 C6 H6 129(3)
C5 C6 H6 119(3)
C6 C7 C8 112.0(6)
C6 C7 H7 127(3)
C8 C7 H7 121(3)
C7 C8 C9 102.3(5)
C7 C8 H8A 112(3)
C9 C8 H8A 109(3)
C7 C8 H8 118(3)
C9 C8 H8 112(3)
H8A C8 H8 103(4)
C11 C9 C10 105.3(4)
C11 C9 C8 114.2(5)
C10 C9 C8 120.3(5)
C11 C9 C5 111.3(5)
C10 C9 C5 102.1(4)
C8 C9 C5 102.9(5)
O2 C10 C2 123.6(6)
O2 C10 C9 127.1(6)
C2 C10 C9 109.2(5)
C12 C11 C9 116.4(6)
C12 C11 H11 125(3)
C9 C11 H11 118(3)
C11 C12 C13 127.9(7)
C11 C12 C3 113.7(5)
C13 C12 C3 118.2(7)
C12 C13 H13A 109(4)
C12 C13 H13 111(5)
H13A C13 H13 102(6)
O3 C14 C15 59.0(4)
O3 C14 H14 109(2)
C15 C14 H14 115(2)
O3 C14 H14A 116(3)
C15 C14 H14A 116(3)
H14 C14 H14A 123(4)
O3 C15 C14 59.9(4)
O3 C15 C16 118.4(5)
C14 C15 C16 122.7(5)
O3 C15 C23 113.8(4)
C14 C15 C23 119.7(5)
C16 C15 C23 112.2(5)
C15 C16 C25 107.2(5)
C15 C16 C17 110.5(5)
C25 C16 C17 105.5(5)
C15 C16 H16 109(2)
C25 C16 H16 112(2)
C17 C16 H16 112(2)
C18 C17 C16 107.2(5)
C18 C17 H17 113(3)
C16 C17 H17 104(3)
C18 C17 H17A 113(3)
C16 C17 H17A 106(3)
H17 C17 H17A 112(4)
C19 C18 C17 122.4(6)
C19 C18 C22 100.2(5)
C17 C18 C22 111.2(5)
C19 C18 H18 108(3)
C17 C18 H18 112(3)
C22 C18 H18 99(2)
C20 C19 C18 111.9(6)
C20 C19 H19 124.0
C18 C19 H19 124.0
C19 C20 C21 112.3(6)
C19 C20 H20 123.8
C21 C20 H20 123.8
C20 C21 C22 101.2(5)
C20 C21 H21A 121(3)
C22 C21 H21A 109(3)
C20 C21 H21 110(3)
C22 C21 H21 114(3)
H21A C21 H21 103(4)
C24 C22 C23 105.1(5)
C24 C22 C21 113.3(6)
C23 C22 C21 120.4(5)
C24 C22 C18 109.6(5)
C23 C22 C18 103.7(5)
C21 C22 C18 103.9(5)
O4 C23 C22 126.7(6)
O4 C23 C15 124.3(6)
C22 C23 C15 109.0(5)
C25 C24 C22 116.9(5)
C25 C24 H24 126(2)
C22 C24 H24 117(2)
C24 C25 C26 126.6(7)
C24 C25 C16 112.1(5)
C26 C25 C16 121.3(6)
C25 C26 H26B 116(3)
C25 C26 H26 107(4)
H26B C26 H26 108(4)
C25 C26 H26A 110(4)
H26B C26 H26A 102(5)
H26 C26 H26A 113(5)

loop_
_geom_bond_atom_site_label_1
_geom_bond_atom_site_label_2
_geom_bond_distance
O1 C1 1.451(6)
O1 C2 1.453(6)
O2 C10 1.217(5)
O3 C15 1.429(6)
O3 C14 1.442(7)
O4 C23 1.200(5)
C1 C2 1.485(8)
C1 H1A 1.13(5)
C1 H1 1.11(5)
C2 C10 1.507(7)
C2 C3 1.519(7)
C3 C12 1.524(7)
C3 C4 1.538(8)
C3 H3 1.05(6)
C4 C5 1.524(7)
C4 H4A 0.90(4)
C4 H4 1.04(5)
C5 C6 1.500(7)
C5 C9 1.563(7)
C5 H5 1.05(4)
C6 C7 1.328(8)
C6 H6 1.05(5)
C7 C8 1.498(8)
C7 H7 0.96(5)
C8 C9 1.528(7)
C8 H8A 0.94(5)
C8 H8 1.08(5)
C9 C11 1.497(7)
C9 C10 1.509(7)
C11 C12 1.328(7)
C11 H11 1.11(6)
C12 C13 1.503(9)
C13 H13A 0.84(4)
C13 H13 0.79(6)
C14 C15 1.460(8)
C14 H14 1.09(4)
C14 H14A 1.09(6)
C15 C16 1.497(7)
C15 C23 1.513(7)
C16 C25 1.499(7)
C16 C17 1.559(7)
C16 H16 0.90(3)
C17 C18 1.505(7)
C17 H17 0.93(4)
C17 H17A 1.15(6)
C18 C19 1.504(7)
C18 C22 1.567(7)
C18 H18 1.06(4)
C19 C20 1.317(7)
C19 H19 0.9300
C20 C21 1.496(8)
C20 H20 0.9300
C21 C22 1.539(7)
C21 H21A 1.10(5)
C21 H21 1.00(4)
C22 C24 1.501(7)
C22 C23 1.509(7)
C24 C25 1.326(7)
C24 H24 1.01(4)
C25 C26 1.499(8)
C26 H26B 1.05(5)
C26 H26 0.95(5)
C26 H26A 1.09(6)

loop_
_geom_torsion_atom_site_label_1
_geom_torsion_atom_site_label_2
_geom_torsion_atom_site_label_3
_geom_torsion_atom_site_label_4
_geom_torsion
C1 O1 C2 C10 113.0(6)
C1 O1 C2 C3 -112.8(6)
O1 C1 C2 C10 -100.2(5)
O1 C1 C2 C3 104.2(6)
O1 C2 C3 C12 173.5(4)
C1 C2 C3 C12 104.7(6)
C10 C2 C3 C12 -52.5(6)
O1 C2 C3 C4 -73.7(6)
C1 C2 C3 C4 -142.4(6)
C10 C2 C3 C4 60.4(6)
C2 C3 C4 C5 -46.2(7)
C12 C3 C4 C5 65.4(7)
C3 C4 C5 C6 -135.8(6)
C3 C4 C5 C9 -17.4(8)
C4 C5 C6 C7 145.9(6)
C9 C5 C6 C7 23.1(7)
C5 C6 C7 C8 -4.5(8)
C6 C7 C8 C9 -16.7(8)
C7 C8 C9 C11 -91.3(6)
C7 C8 C9 C10 142.0(5)
C7 C8 C9 C5 29.5(6)
C6 C5 C9 C11 90.9(6)
C4 C5 C9 C11 -39.0(7)
C6 C5 C9 C10 -157.2(5)
C4 C5 C9 C10 72.9(6)
C6 C5 C9 C8 -31.8(6)
C4 C5 C9 C8 -161.8(6)
O1 C2 C10 O2 -46.4(7)
C1 C2 C10 O2 20.4(8)
C3 C2 C10 O2 177.9(5)
O1 C2 C10 C9 132.1(5)
C1 C2 C10 C9 -161.2(5)
C3 C2 C10 C9 -3.6(6)
C11 C9 C10 O2 -124.2(6)
C8 C9 C10 O2 6.4(9)
C5 C9 C10 O2 119.4(6)
C11 C9 C10 C2 57.4(6)
C8 C9 C10 C2 -172.0(5)
C5 C9 C10 C2 -59.0(5)
C10 C9 C11 C12 -57.1(6)
C8 C9 C11 C12 168.8(5)
C5 C9 C11 C12 52.8(7)
C9 C11 C12 C13 -177.2(6)
C9 C11 C12 C3 -2.7(7)
C2 C3 C12 C11 57.6(6)
C4 C3 C12 C11 -56.8(6)
C2 C3 C12 C13 -127.4(6)
C4 C3 C12 C13 118.3(7)
C14 O3 C15 C16 113.3(6)
C14 O3 C15 C23 -111.7(6)
O3 C14 C15 C16 -106.4(6)
O3 C14 C15 C23 101.9(5)
O3 C15 C16 C25 -171.0(5)
C14 C15 C16 C25 -100.4(7)
C23 C15 C16 C25 53.2(6)
O3 C15 C16 C17 74.5(7)
C14 C15 C16 C17 145.2(6)
C23 C15 C16 C17 -61.2(6)
C15 C16 C17 C18 47.3(7)
C25 C16 C17 C18 -68.2(6)
C16 C17 C18 C19 135.1(6)
C16 C17 C18 C22 17.0(7)
C17 C18 C19 C20 -143.4(6)
C22 C18 C19 C20 -20.0(7)
C18 C19 C20 C21 0.8(9)
C19 C20 C21 C22 19.2(8)
C20 C21 C22 C24 88.8(6)
C20 C21 C22 C23 -145.5(5)
C20 C21 C22 C18 -30.1(6)
C19 C18 C22 C24 -91.1(6)
C17 C18 C22 C24 39.8(7)
C19 C18 C22 C23 157.1(5)
C17 C18 C22 C23 -72.1(6)
C19 C18 C22 C21 30.4(6)
C17 C18 C22 C21 161.2(6)
C24 C22 C23 O4 125.4(6)
C21 C22 C23 O4 -3.9(9)
C18 C22 C23 O4 -119.4(6)
C24 C22 C23 C15 -57.1(6)
C21 C22 C23 C15 173.5(5)
C18 C22 C23 C15 58.0(5)
O3 C15 C23 O4 43.8(8)
C14 C15 C23 O4 -23.9(9)
C16 C15 C23 O4 -178.3(6)
O3 C15 C23 C22 -133.7(5)
C14 C15 C23 C22 158.6(5)
C16 C15 C23 C22 4.2(6)
C23 C22 C24 C25 57.9(6)
C21 C22 C24 C25 -168.7(5)
C18 C22 C24 C25 -53.1(7)
C22 C24 C25 C26 -177.6(6)
C22 C24 C25 C16 1.0(7)
C15 C16 C25 C24 -57.4(6)
C17 C16 C25 C24 60.4(6)
C15 C16 C25 C26 121.3(6)
C17 C16 C25 C26 -120.9(6)
